data_7062577
loop_
_publ_author_name
'Sivadas, Deepanjaly K.'
'Gayathri, Parthasarathy'
'Ravi, Sasikala'
'Karthikeyan, Subramanian'
'Pannipara, Mehboobali'
'Al-Sehemi, Abdullah G.'
'Moon, Dohyun'
'Anthony, Savarimuthu Philip'
'Madhu, Vedichi'

_publ_section_title
;
 Distinct fluorescence state, mechanofluorochromism of terpyridine
 conjugated fluorophores and the reusable sensing of nitroaromatics in
 aqueous medium
;
_journal_issue 27
_journal_name_full 'New Journal of Chemistry'
_journal_page_first 12770
_journal_page_last 12778
_journal_paper_doi 10.1039/D3NJ01235B
_journal_volume 47
_journal_year 2023
_chemical_formula_moiety 'C33 H24 N4'
_chemical_formula_sum 'C33 H24 N4'
_chemical_formula_weight 476.56
_space_group_crystal_system orthorhombic
_space_group_IT_number 19
_space_group_name_Hall 'P 2ac 2ab'
_space_group_name_H-M_alt 'P 21 21 21'
_atom_sites_solution_hydrogens geom
_audit_creation_method SHELXL-2018/3
_audit_update_record
;
2022-05-20 deposited with the CCDC.	2023-06-08 downloaded from the CCDC.
;
_cell_angle_alpha 90
_cell_angle_beta 90
_cell_angle_gamma 90
_cell_formula_units_Z 4
_cell_length_a 9.1150(18)
_cell_length_b 9.1470(18)
_cell_length_c 29.340(6)
_cell_measurement_reflns_used 53318
_cell_measurement_temperature 220(2)
_cell_measurement_theta_max 33.548
_cell_measurement_theta_min 0.361
_cell_volume 2446.2(8)
_computing_cell_refinement '<i>HKL3000sm</i>(Otwinowski & Minor, 1997)'
_computing_data_collection '<i>PAL BL2D-SMDC Program</i>(Shin et.al, 2016)'
_computing_data_reduction '<i>HKL3000sm</i>(Otwinowski & Minor, 1997)'
_computing_molecular_graphics '<i>DIAMOND 4</i>(Putx&Brandenburg, 2014)'
_computing_publication_material '<i>publCIF</i>(Westrip, 2010)'
_computing_structure_refinement '<i>SHELXL-2018</i>(Sheldrick, 2018)'
_computing_structure_solution '<i>SHELXT-2018</i>(Sheldrick, 2018)'
_diffrn_ambient_temperature 220(2)
_diffrn_measured_fraction_theta_full 0.980
_diffrn_measured_fraction_theta_max 0.975
_diffrn_measurement_device_type 'Rayonix MX225HS CCD area detector'
_diffrn_measurement_method 'omega scan'
_diffrn_radiation_type synchrotron
_diffrn_radiation_wavelength 0.630
_diffrn_reflns_av_R_equivalents 0.1143
_diffrn_reflns_av_unetI/netI 0.1131
_diffrn_reflns_Laue_measured_fraction_full 0.980
_diffrn_reflns_Laue_measured_fraction_max 0.975
_diffrn_reflns_limit_h_max 12
_diffrn_reflns_limit_h_min -12
_diffrn_reflns_limit_k_max 12
_diffrn_reflns_limit_k_min -12
_diffrn_reflns_limit_l_max 39
_diffrn_reflns_limit_l_min -39
_diffrn_reflns_number 22108
_diffrn_reflns_point_group_measured_fraction_full 0.979
_diffrn_reflns_point_group_measured_fraction_max 0.973
_diffrn_reflns_theta_full 22.210
_diffrn_reflns_theta_max 24.998
_diffrn_reflns_theta_min 2.067
_diffrn_source 'PLSII 2D bending magnet'
_exptl_absorpt_coefficient_mu 0.061
_exptl_absorpt_correction_T_max 1.000
_exptl_absorpt_correction_T_min 0.905
_exptl_absorpt_correction_type empirical
_exptl_absorpt_process_details '<i>HKL3000sm Scalepack</i>(Otwinowski et.al,2003)'
_exptl_crystal_colour colorless
_exptl_crystal_density_diffrn 1.294
_exptl_crystal_description plate
_exptl_crystal_F_000 1000
_exptl_crystal_size_max 0.041
_exptl_crystal_size_mid 0.021
_exptl_crystal_size_min 0.008
_refine_diff_density_max 0.189
_refine_diff_density_min -0.174
_refine_diff_density_rms 0.040
_refine_ls_abs_structure_details
;
 Refined as an inversion twin.
;
_refine_ls_abs_structure_Flack 0(5)
_refine_ls_extinction_coef 0.0165(14)
_refine_ls_extinction_expression Fc^*^=kFc[1+0.001xFc^2^\l^3^/sin(2\q)]^-1/4^
_refine_ls_extinction_method 'SHELXL-2018/3 (Sheldrick 2018)'
_refine_ls_goodness_of_fit_ref 0.827
_refine_ls_hydrogen_treatment constr
_refine_ls_matrix_type full
_refine_ls_number_parameters 336
_refine_ls_number_reflns 6030
_refine_ls_number_restraints 0
_refine_ls_restrained_S_all 0.827
_refine_ls_R_factor_all 0.1215
_refine_ls_R_factor_gt 0.0507
_refine_ls_shift/su_max 0.001
_refine_ls_shift/su_mean 0.000
_refine_ls_structure_factor_coef Fsqd
_refine_ls_weighting_details 'w=1/[\s^2^(Fo^2^)+(0.0392P)^2^] where P=(Fo^2^+2Fc^2^)/3'
_refine_ls_weighting_scheme calc
_refine_ls_wR_factor_gt 0.0912
_refine_ls_wR_factor_ref 0.1085
_reflns_Friedel_coverage 0.756
_reflns_Friedel_fraction_full 0.976
_reflns_Friedel_fraction_max 0.971
_reflns_number_gt 2857
_reflns_number_total 6030
_reflns_threshold_expression 'I > 2\s(I)'
_cod_data_source_file d3nj01235b2.cif
_cod_data_source_block SPA698
_cod_database_code 7062577
_shelx_shelxl_version_number 2018/3
_shelx_space_group_comment
;
The symmetry employed for this shelxl refinement is uniquely defined
by the following loop, which should always be used as a source of
symmetry information in preference to the above space-group names.
They are only intended as comments.
;
_shelx_estimated_absorpt_t_min 0.998
_shelx_estimated_absorpt_t_max 1.000

loop_
_space_group_symop_operation_xyz
'x, y, z'
'-x+1/2, -y, z+1/2'
'-x, y+1/2, -z+1/2'
'x+1/2, -y+1/2, -z'

loop_
_atom_site_label
_atom_site_type_symbol
_atom_site_fract_x
_atom_site_fract_y
_atom_site_fract_z
_atom_site_U_iso_or_equiv
_atom_site_adp_type
_atom_site_occupancy
_atom_site_site_symmetry_order
_atom_site_calc_flag
_atom_site_refinement_flags_posn
_atom_site_refinement_flags_adp
_atom_site_refinement_flags_occupancy
_atom_site_disorder_assembly
_atom_site_disorder_group
N1 N 0.5464(3) 0.5890(4) 0.57500(10) 0.0572(9) Uani 1 1 d . . . . .
N2 N 0.2109(3) 0.7312(3) 0.62303(8) 0.0433(7) Uani 1 1 d . . . . .
N3 N -0.0232(3) 0.9224(3) 0.70057(9) 0.0505(8) Uani 1 1 d . . . . .
N4 N 0.7508(3) 0.6991(3) 0.86144(9) 0.0463(7) Uani 1 1 d . . . . .
C1 C 0.4061(4) 0.6354(4) 0.57619(11) 0.0453(9) Uani 1 1 d . . . . .
C2 C 0.3235(4) 0.6500(4) 0.53706(12) 0.0538(10) Uani 1 1 d . . . . .
H2 H 0.224839 0.679564 0.538762 0.065 Uiso 1 1 calc R U . . .
C3 C 0.3871(5) 0.6208(5) 0.49549(12) 0.0637(11) Uani 1 1 d . . . . .
H3 H 0.332673 0.631367 0.468470 0.076 Uiso 1 1 calc R U . . .
C4 C 0.5298(5) 0.5763(5) 0.49389(13) 0.0677(12) Uani 1 1 d . . . . .
H4 H 0.575413 0.556863 0.465804 0.081 Uiso 1 1 calc R U . . .
C5 C 0.6060(4) 0.5602(5) 0.53419(14) 0.0693(12) Uani 1 1 d . . . . .
H5 H 0.703755 0.527710 0.532996 0.083 Uiso 1 1 calc R U . . .
C6 C 0.0115(4) 0.8383(4) 0.66467(11) 0.0419(8) Uani 1 1 d . . . . .
C7 C -0.0891(3) 0.8057(4) 0.63078(12) 0.0481(9) Uani 1 1 d . . . . .
H7 H -0.061309 0.748398 0.605619 0.058 Uiso 1 1 calc R U . . .
C8 C -0.2305(4) 0.8581(4) 0.63438(12) 0.0531(10) Uani 1 1 d . . . . .
H8 H -0.301009 0.835035 0.612122 0.064 Uiso 1 1 calc R U . . .
C9 C -0.2668(4) 0.9444(4) 0.67092(13) 0.0553(10) Uani 1 1 d . . . . .
H9 H -0.361861 0.982895 0.674084 0.066 Uiso 1 1 calc R U . . .
C10 C -0.1592(4) 0.9731(4) 0.70301(13) 0.0567(10) Uani 1 1 d . . . . .
H10 H -0.184164 1.032218 0.728048 0.068 Uiso 1 1 calc R U . . .
C11 C 0.3483(3) 0.6767(4) 0.62175(10) 0.0410(8) Uani 1 1 d . . . . .
C12 C 0.4369(3) 0.6664(4) 0.66008(11) 0.0424(8) Uani 1 1 d . . . . .
H12 H 0.531082 0.625415 0.657522 0.051 Uiso 1 1 calc R U . . .
C13 C 0.3879(3) 0.7159(4) 0.70223(11) 0.0403(8) Uani 1 1 d . . . . .
C14 C 0.2461(3) 0.7734(4) 0.70308(11) 0.0448(9) Uani 1 1 d . . . . .
H14 H 0.206789 0.808548 0.730587 0.054 Uiso 1 1 calc R U . . .
C15 C 0.1629(3) 0.7788(4) 0.66345(11) 0.0408(8) Uani 1 1 d . . . . .
C16 C 0.4817(4) 0.7105(4) 0.74361(11) 0.0391(8) Uani 1 1 d . . . . .
C17 C 0.6227(4) 0.6531(4) 0.74262(11) 0.0470(9) Uani 1 1 d . . . . .
H17 H 0.659105 0.615933 0.714978 0.056 Uiso 1 1 calc R U . . .
C18 C 0.7117(4) 0.6488(4) 0.78091(11) 0.0493(9) Uani 1 1 d . . . . .
H18 H 0.806660 0.609203 0.779046 0.059 Uiso 1 1 calc R U . . .
C19 C 0.6598(3) 0.7031(4) 0.82193(11) 0.0420(8) Uani 1 1 d . . . . .
C20 C 0.5214(4) 0.7613(4) 0.82371(11) 0.0485(9) Uani 1 1 d . . . . .
H20 H 0.485735 0.799271 0.851347 0.058 Uiso 1 1 calc R U . . .
C21 C 0.4334(3) 0.7649(4) 0.78515(11) 0.0474(9) Uani 1 1 d . . . . .
H21 H 0.338767 0.805190 0.787205 0.057 Uiso 1 1 calc R U . . .
C22 C 0.8914(4) 0.7662(4) 0.85979(11) 0.0457(9) Uani 1 1 d . . . . .
C23 C 0.9183(4) 0.8831(4) 0.83076(12) 0.0522(10) Uani 1 1 d . . . . .
H23 H 0.843535 0.917050 0.811403 0.063 Uiso 1 1 calc R U . . .
C24 C 1.0538(4) 0.9495(4) 0.83016(13) 0.0572(10) Uani 1 1 d . . . . .
H24 H 1.072274 1.025878 0.809511 0.069 Uiso 1 1 calc R U . . .
C25 C 1.1630(4) 0.9045(5) 0.85975(13) 0.0576(11) Uani 1 1 d . . . . .
H25 H 1.253282 0.954141 0.860701 0.069 Uiso 1 1 calc R U . . .
C26 C 1.1386(4) 0.7873(5) 0.88753(12) 0.0580(11) Uani 1 1 d . . . . .
H26 H 1.214084 0.753093 0.906560 0.070 Uiso 1 1 calc R U . . .
C27 C 1.0033(3) 0.7187(4) 0.88788(11) 0.0517(10) Uani 1 1 d . . . . .
H27 H 0.987458 0.638862 0.907446 0.062 Uiso 1 1 calc R U . . .
C28 C 0.6841(3) 0.6687(4) 0.90421(11) 0.0428(8) Uani 1 1 d . . . . .
C29 C 0.7061(4) 0.7570(4) 0.94171(12) 0.0511(10) Uani 1 1 d . . . . .
H29 H 0.766040 0.840287 0.939236 0.061 Uiso 1 1 calc R U . . .
C30 C 0.6406(4) 0.7238(5) 0.98280(13) 0.0638(11) Uani 1 1 d . . . . .
H30 H 0.658987 0.782955 1.008369 0.077 Uiso 1 1 calc R U . . .
C31 C 0.5483(4) 0.6047(5) 0.98687(13) 0.0618(11) Uani 1 1 d . . . . .
H31 H 0.501324 0.584458 1.014677 0.074 Uiso 1 1 calc R U . . .
C32 C 0.5265(4) 0.5173(4) 0.94999(13) 0.0563(10) Uani 1 1 d . . . . .
H32 H 0.464918 0.435289 0.952534 0.068 Uiso 1 1 calc R U . . .
C33 C 0.5936(4) 0.5475(4) 0.90882(12) 0.0507(10) Uani 1 1 d . . . . .
H33 H 0.577931 0.485466 0.883739 0.061 Uiso 1 1 calc R U . . .

loop_
_atom_site_aniso_label
_atom_site_aniso_U_11
_atom_site_aniso_U_22
_atom_site_aniso_U_33
_atom_site_aniso_U_23
_atom_site_aniso_U_13
_atom_site_aniso_U_12
N1 0.0538(18) 0.074(2) 0.0434(18) -0.0129(16) 0.0014(15) 0.0085(18)
N2 0.0441(15) 0.0498(18) 0.0359(16) 0.0016(14) -0.0028(13) -0.0005(15)
N3 0.0474(17) 0.061(2) 0.0427(18) -0.0041(15) -0.0067(14) 0.0085(17)
N4 0.0475(16) 0.060(2) 0.0317(16) 0.0032(14) -0.0071(13) -0.0066(16)
C1 0.051(2) 0.047(2) 0.038(2) -0.0035(17) -0.0031(17) 0.002(2)
C2 0.058(2) 0.065(3) 0.039(2) 0.000(2) -0.0028(19) 0.006(2)
C3 0.073(3) 0.080(3) 0.038(2) -0.005(2) -0.007(2) 0.001(3)
C4 0.090(3) 0.075(3) 0.038(2) -0.016(2) 0.012(2) -0.011(3)
C5 0.065(2) 0.090(3) 0.053(3) -0.021(2) 0.005(2) 0.006(3)
C6 0.0452(19) 0.045(2) 0.0353(19) 0.0045(17) -0.0038(16) -0.0027(19)
C7 0.0453(19) 0.061(3) 0.038(2) 0.0032(18) -0.0030(17) 0.002(2)
C8 0.050(2) 0.065(3) 0.045(2) 0.003(2) -0.0114(18) -0.004(2)
C9 0.044(2) 0.065(3) 0.057(3) 0.007(2) -0.0035(19) 0.008(2)
C10 0.053(2) 0.068(3) 0.049(2) -0.006(2) -0.0007(18) 0.010(2)
C11 0.0456(19) 0.040(2) 0.038(2) 0.0012(15) -0.0012(15) -0.0027(18)
C12 0.0435(19) 0.044(2) 0.040(2) 0.0034(17) -0.0037(16) 0.0030(18)
C13 0.0465(17) 0.041(2) 0.0332(19) 0.0008(16) -0.0029(15) -0.0016(18)
C14 0.0500(19) 0.050(2) 0.0347(19) 0.0007(17) -0.0023(16) 0.001(2)
C15 0.0481(18) 0.040(2) 0.0338(19) -0.0001(16) -0.0017(16) -0.0002(18)
C16 0.0434(18) 0.038(2) 0.0356(19) 0.0001(16) -0.0019(15) 0.0027(18)
C17 0.053(2) 0.055(2) 0.0338(19) -0.0062(18) -0.0045(16) 0.007(2)
C18 0.0489(18) 0.057(2) 0.042(2) -0.0013(19) -0.0064(17) 0.0069(19)
C19 0.0443(18) 0.047(2) 0.034(2) 0.0033(16) -0.0046(15) -0.0017(19)
C20 0.055(2) 0.057(2) 0.0333(19) -0.0029(18) -0.0019(17) 0.005(2)
C21 0.0427(18) 0.058(2) 0.041(2) -0.0001(19) -0.0026(16) 0.0079(19)
C22 0.0451(19) 0.054(2) 0.038(2) -0.0040(18) -0.0036(16) 0.0018(19)
C23 0.055(2) 0.052(2) 0.050(2) 0.003(2) -0.0055(18) 0.002(2)
C24 0.057(2) 0.056(3) 0.059(3) -0.001(2) 0.007(2) -0.005(2)
C25 0.046(2) 0.071(3) 0.056(3) -0.015(2) 0.002(2) -0.010(2)
C26 0.044(2) 0.084(3) 0.046(2) -0.007(2) -0.0072(18) 0.001(2)
C27 0.050(2) 0.066(3) 0.039(2) 0.0050(19) -0.0055(17) 0.001(2)
C28 0.0463(19) 0.047(2) 0.036(2) 0.0031(17) -0.0048(16) 0.0068(19)
C29 0.056(2) 0.053(2) 0.045(2) -0.0045(19) -0.0031(18) 0.002(2)
C30 0.075(3) 0.076(3) 0.041(2) -0.008(2) -0.002(2) 0.011(3)
C31 0.062(2) 0.084(3) 0.040(2) 0.005(2) 0.007(2) 0.003(3)
C32 0.055(2) 0.065(3) 0.049(2) 0.008(2) 0.0000(19) -0.005(2)
C33 0.060(2) 0.052(2) 0.041(2) 0.0000(18) -0.0079(19) -0.004(2)

loop_
_atom_type_symbol
_atom_type_description
_atom_type_scat_dispersion_real
_atom_type_scat_dispersion_imag
_atom_type_scat_source
C C 0.0021 0.0012 'International Tables Vol C Tables 4.2.6.8 and 6.1.1.4'
H H 0.0000 0.0000 'International Tables Vol C Tables 4.2.6.8 and 6.1.1.4'
N N 0.0044 0.0025 'International Tables Vol C Tables 4.2.6.8 and 6.1.1.4'

loop_
_geom_angle_atom_site_label_1
_geom_angle_atom_site_label_2
_geom_angle_atom_site_label_3
_geom_angle
_geom_angle_site_symmetry_1
_geom_angle_site_symmetry_3
_geom_angle_publ_flag
C5 N1 C1 118.0(3) . . ?
C15 N2 C11 116.7(3) . . ?
C10 N3 C6 117.6(3) . . ?
C28 N4 C22 120.0(3) . . ?
C28 N4 C19 118.3(2) . . ?
C22 N4 C19 119.0(3) . . ?
N1 C1 C2 121.8(3) . . ?
N1 C1 C11 116.1(3) . . ?
C2 C1 C11 122.0(3) . . ?
C3 C2 C1 119.2(3) . . ?
C3 C2 H2 120.4 . . ?
C1 C2 H2 120.4 . . ?
C4 C3 C2 119.3(4) . . ?
C4 C3 H3 120.3 . . ?
C2 C3 H3 120.3 . . ?
C3 C4 C5 118.9(4) . . ?
C3 C4 H4 120.6 . . ?
C5 C4 H4 120.6 . . ?
N1 C5 C4 122.7(4) . . ?
N1 C5 H5 118.6 . . ?
C4 C5 H5 118.6 . . ?
N3 C6 C7 122.1(3) . . ?
N3 C6 C15 116.6(3) . . ?
C7 C6 C15 121.3(3) . . ?
C8 C7 C6 119.3(3) . . ?
C8 C7 H7 120.4 . . ?
C6 C7 H7 120.4 . . ?
C9 C8 C7 119.0(3) . . ?
C9 C8 H8 120.5 . . ?
C7 C8 H8 120.5 . . ?
C8 C9 C10 118.0(3) . . ?
C8 C9 H9 121.0 . . ?
C10 C9 H9 121.0 . . ?
N3 C10 C9 124.0(4) . . ?
N3 C10 H10 118.0 . . ?
C9 C10 H10 118.0 . . ?
N2 C11 C12 122.9(3) . . ?
N2 C11 C1 116.7(3) . . ?
C12 C11 C1 120.4(3) . . ?
C11 C12 C13 120.8(3) . . ?
C11 C12 H12 119.6 . . ?
C13 C12 H12 119.6 . . ?
C12 C13 C14 115.9(3) . . ?
C12 C13 C16 122.1(3) . . ?
C14 C13 C16 122.1(3) . . ?
C15 C14 C13 120.3(3) . . ?
C15 C14 H14 119.9 . . ?
C13 C14 H14 119.9 . . ?
N2 C15 C14 123.5(3) . . ?
N2 C15 C6 116.4(3) . . ?
C14 C15 C6 120.1(3) . . ?
C21 C16 C17 116.6(3) . . ?
C21 C16 C13 121.5(3) . . ?
C17 C16 C13 121.9(3) . . ?
C18 C17 C16 122.4(3) . . ?
C18 C17 H17 118.8 . . ?
C16 C17 H17 118.8 . . ?
C19 C18 C17 119.6(3) . . ?
C19 C18 H18 120.2 . . ?
C17 C18 H18 120.2 . . ?
C20 C19 C18 119.1(3) . . ?
C20 C19 N4 121.0(3) . . ?
C18 C19 N4 119.9(3) . . ?
C19 C20 C21 120.7(3) . . ?
C19 C20 H20 119.7 . . ?
C21 C20 H20 119.7 . . ?
C20 C21 C16 121.6(3) . . ?
C20 C21 H21 119.2 . . ?
C16 C21 H21 119.2 . . ?
C27 C22 C23 118.5(3) . . ?
C27 C22 N4 120.7(3) . . ?
C23 C22 N4 120.8(3) . . ?
C24 C23 C22 120.4(4) . . ?
C24 C23 H23 119.8 . . ?
C22 C23 H23 119.8 . . ?
C23 C24 C25 120.4(4) . . ?
C23 C24 H24 119.8 . . ?
C25 C24 H24 119.8 . . ?
C26 C25 C24 119.4(4) . . ?
C26 C25 H25 120.3 . . ?
C24 C25 H25 120.3 . . ?
C25 C26 C27 120.4(4) . . ?
C25 C26 H26 119.8 . . ?
C27 C26 H26 119.8 . . ?
C22 C27 C26 120.7(4) . . ?
C22 C27 H27 119.6 . . ?
C26 C27 H27 119.6 . . ?
C29 C28 C33 118.5(3) . . ?
C29 C28 N4 121.8(3) . . ?
C33 C28 N4 119.7(3) . . ?
C30 C29 C28 120.3(4) . . ?
C30 C29 H29 119.8 . . ?
C28 C29 H29 119.8 . . ?
C29 C30 C31 120.9(4) . . ?
C29 C30 H30 119.6 . . ?
C31 C30 H30 119.6 . . ?
C32 C31 C30 118.9(4) . . ?
C32 C31 H31 120.5 . . ?
C30 C31 H31 120.5 . . ?
C31 C32 C33 120.9(4) . . ?
C31 C32 H32 119.6 . . ?
C33 C32 H32 119.6 . . ?
C32 C33 C28 120.5(3) . . ?
C32 C33 H33 119.7 . . ?
C28 C33 H33 119.7 . . ?

loop_
_geom_bond_atom_site_label_1
_geom_bond_atom_site_label_2
_geom_bond_distance
_geom_bond_site_symmetry_2
_geom_bond_publ_flag
N1 C5 1.341(4) . ?
N1 C1 1.348(4) . ?
N2 C15 1.337(4) . ?
N2 C11 1.349(4) . ?
N3 C10 1.326(4) . ?
N3 C6 1.342(4) . ?
N4 C28 1.422(4) . ?
N4 C22 1.422(4) . ?
N4 C19 1.426(4) . ?
C1 C2 1.380(4) . ?
C1 C11 1.486(4) . ?
C2 C3 1.377(5) . ?
C2 H2 0.9400 . ?
C3 C4 1.364(5) . ?
C3 H3 0.9400 . ?
C4 C5 1.379(5) . ?
C4 H4 0.9400 . ?
C5 H5 0.9400 . ?
C6 C7 1.385(4) . ?
C6 C15 1.484(4) . ?
C7 C8 1.380(4) . ?
C7 H7 0.9400 . ?
C8 C9 1.372(5) . ?
C8 H8 0.9400 . ?
C9 C10 1.384(4) . ?
C9 H9 0.9400 . ?
C10 H10 0.9400 . ?
C11 C12 1.388(4) . ?
C12 C13 1.391(4) . ?
C12 H12 0.9400 . ?
C13 C14 1.395(4) . ?
C13 C16 1.486(4) . ?
C14 C15 1.389(4) . ?
C14 H14 0.9400 . ?
C16 C21 1.388(4) . ?
C16 C17 1.388(4) . ?
C17 C18 1.386(4) . ?
C17 H17 0.9400 . ?
C18 C19 1.385(4) . ?
C18 H18 0.9400 . ?
C19 C20 1.370(4) . ?
C20 C21 1.387(4) . ?
C20 H20 0.9400 . ?
C21 H21 0.9400 . ?
C22 C27 1.382(4) . ?
C22 C23 1.389(5) . ?
C23 C24 1.377(5) . ?
C23 H23 0.9400 . ?
C24 C25 1.384(5) . ?
C24 H24 0.9400 . ?
C25 C26 1.365(5) . ?
C25 H25 0.9400 . ?
C26 C27 1.383(5) . ?
C26 H26 0.9400 . ?
C27 H27 0.9400 . ?
C28 C29 1.380(5) . ?
C28 C33 1.388(4) . ?
C29 C30 1.379(5) . ?
C29 H29 0.9400 . ?
C30 C31 1.381(5) . ?
C30 H30 0.9400 . ?
C31 C32 1.360(5) . ?
C31 H31 0.9400 . ?
C32 C33 1.382(5) . ?
C32 H32 0.9400 . ?
C33 H33 0.9400 . ?

loop_
_geom_torsion_atom_site_label_1
_geom_torsion_atom_site_label_2
_geom_torsion_atom_site_label_3
_geom_torsion_atom_site_label_4
_geom_torsion
_geom_torsion_site_symmetry_1
_geom_torsion_site_symmetry_2
_geom_torsion_site_symmetry_3
_geom_torsion_site_symmetry_4
_geom_torsion_publ_flag
C5 N1 C1 C2 1.6(6) . . . . ?
C5 N1 C1 C11 -175.6(3) . . . . ?
N1 C1 C2 C3 -2.1(6) . . . . ?
C11 C1 C2 C3 174.9(3) . . . . ?
C1 C2 C3 C4 0.8(6) . . . . ?
C2 C3 C4 C5 0.7(6) . . . . ?
C1 N1 C5 C4 0.0(6) . . . . ?
C3 C4 C5 N1 -1.2(7) . . . . ?
C10 N3 C6 C7 0.6(5) . . . . ?
C10 N3 C6 C15 -178.1(3) . . . . ?
N3 C6 C7 C8 -1.5(5) . . . . ?
C15 C6 C7 C8 177.1(3) . . . . ?
C6 C7 C8 C9 1.6(5) . . . . ?
C7 C8 C9 C10 -0.9(5) . . . . ?
C6 N3 C10 C9 0.1(6) . . . . ?
C8 C9 C10 N3 0.0(6) . . . . ?
C15 N2 C11 C12 1.2(5) . . . . ?
C15 N2 C11 C1 -175.0(3) . . . . ?
N1 C1 C11 N2 176.3(3) . . . . ?
C2 C1 C11 N2 -0.9(5) . . . . ?
N1 C1 C11 C12 -0.1(5) . . . . ?
C2 C1 C11 C12 -177.2(3) . . . . ?
N2 C11 C12 C13 -1.4(5) . . . . ?
C1 C11 C12 C13 174.7(3) . . . . ?
C11 C12 C13 C14 0.8(5) . . . . ?
C11 C12 C13 C16 -178.1(3) . . . . ?
C12 C13 C14 C15 -0.1(5) . . . . ?
C16 C13 C14 C15 178.8(3) . . . . ?
C11 N2 C15 C14 -0.5(5) . . . . ?
C11 N2 C15 C6 -179.8(3) . . . . ?
C13 C14 C15 N2 -0.1(5) . . . . ?
C13 C14 C15 C6 179.2(3) . . . . ?
N3 C6 C15 N2 -161.8(3) . . . . ?
C7 C6 C15 N2 19.5(5) . . . . ?
N3 C6 C15 C14 18.9(5) . . . . ?
C7 C6 C15 C14 -159.9(3) . . . . ?
C12 C13 C16 C21 177.7(3) . . . . ?
C14 C13 C16 C21 -1.1(5) . . . . ?
C12 C13 C16 C17 -1.2(5) . . . . ?
C14 C13 C16 C17 180.0(3) . . . . ?
C21 C16 C17 C18 0.4(5) . . . . ?
C13 C16 C17 C18 179.4(3) . . . . ?
C16 C17 C18 C19 0.0(5) . . . . ?
C17 C18 C19 C20 -0.5(5) . . . . ?
C17 C18 C19 N4 -180.0(3) . . . . ?
C28 N4 C19 C20 38.0(5) . . . . ?
C22 N4 C19 C20 -123.5(4) . . . . ?
C28 N4 C19 C18 -142.6(3) . . . . ?
C22 N4 C19 C18 55.9(4) . . . . ?
C18 C19 C20 C21 0.6(5) . . . . ?
N4 C19 C20 C21 -180.0(3) . . . . ?
C19 C20 C21 C16 -0.2(6) . . . . ?
C17 C16 C21 C20 -0.3(5) . . . . ?
C13 C16 C21 C20 -179.3(3) . . . . ?
C28 N4 C22 C27 45.0(4) . . . . ?
C19 N4 C22 C27 -153.9(3) . . . . ?
C28 N4 C22 C23 -133.4(3) . . . . ?
C19 N4 C22 C23 27.7(5) . . . . ?
C27 C22 C23 C24 0.1(5) . . . . ?
N4 C22 C23 C24 178.5(3) . . . . ?
C22 C23 C24 C25 -2.6(6) . . . . ?
C23 C24 C25 C26 4.2(6) . . . . ?
C24 C25 C26 C27 -3.3(6) . . . . ?
C23 C22 C27 C26 0.9(5) . . . . ?
N4 C22 C27 C26 -177.6(3) . . . . ?
C25 C26 C27 C22 0.8(5) . . . . ?
C22 N4 C28 C29 32.6(5) . . . . ?
C19 N4 C28 C29 -128.7(3) . . . . ?
C22 N4 C28 C33 -147.7(3) . . . . ?
C19 N4 C28 C33 51.0(4) . . . . ?
C33 C28 C29 C30 0.8(5) . . . . ?
N4 C28 C29 C30 -179.5(3) . . . . ?
C28 C29 C30 C31 -2.1(6) . . . . ?
C29 C30 C31 C32 2.1(6) . . . . ?
C30 C31 C32 C33 -0.9(6) . . . . ?
C31 C32 C33 C28 -0.5(6) . . . . ?
C29 C28 C33 C32 0.5(5) . . . . ?
N4 C28 C33 C32 -179.2(3) . . . . ?
